data_7718919
loop_
_publ_author_name
'Huffman, Lucy S. X.'
'Seshadri, Anjana'
'Hastings, Christopher D.'
'Brennessel, William W.'
'Franco, Ignacio'
'Barnett, Brandon R.'

_publ_section_title
;
 Assessing structure and dynamics of iron complexes supported by
 tris(amidate)amine ligands.
;
_journal_issue 27
_journal_name_full 'Dalton transactions (Cambridge, England : 2003)'
_journal_page_first 10719
_journal_page_last 10724
_journal_paper_doi 10.1039/d5dt01284h
_journal_volume 54
_journal_year 2025
_chemical_formula_moiety 'C30 H27 Fe N4 O9, C H2 Cl2'
_chemical_formula_sum 'C31 H29 Cl2 Fe N4 O9'
_chemical_formula_weight 728.33
_space_group_crystal_system monoclinic
_space_group_IT_number 14
_space_group_name_Hall '-P 2yn'
_space_group_name_H-M_alt 'P 1 21/n 1'
_atom_sites_solution_hydrogens geom
_atom_sites_solution_primary dual
_atom_sites_solution_secondary difmap
_audit_creation_date 2022-11-23
_audit_creation_method
;
Olex2 1.5
(compiled 2022.04.07 svn.rca3783a0 for OlexSys, GUI svn.r6498)
;
_audit_update_record
;
2025-02-07 deposited with the CCDC.	2025-06-19 downloaded from the CCDC.
;
_cell_angle_alpha 90
_cell_angle_beta 105.3320(10)
_cell_angle_gamma 90
_cell_formula_units_Z 4
_cell_length_a 11.80990(10)
_cell_length_b 15.73550(10)
_cell_length_c 16.50520(10)
_cell_measurement_reflns_used 31857
_cell_measurement_temperature 100.00(10)
_cell_measurement_theta_max 79.9480
_cell_measurement_theta_min 3.8760
_cell_volume 2958.08(4)
_computing_cell_refinement 'CrysAlisPro 1.171.42.72a (Rigaku OD, 2022)'
_computing_data_collection 'CrysAlisPro 1.171.42.72a (Rigaku OD, 2022)'
_computing_data_reduction 'CrysAlisPro 1.171.42.72a (Rigaku OD, 2022)'
_computing_molecular_graphics 'Olex2 1.5 (Dolomanov et al., 2009)'
_computing_publication_material 'Olex2 1.5 (Dolomanov et al., 2009)'
_computing_structure_refinement 'SHELXL 2019/2 (Sheldrick, 2015b)'
_computing_structure_solution 'SHELXT 2018/2 (Sheldrick, 2015a)'
_diffrn_ambient_environment N~2~
_diffrn_ambient_temperature 100.00(10)
_diffrn_detector 'Hybrid Pixel Array Detector'
_diffrn_detector_area_resol_mean 10.0000
_diffrn_detector_type HyPix
_diffrn_measured_fraction_theta_full 1.000
_diffrn_measured_fraction_theta_max 0.988
_diffrn_measurement_details
;
List of Runs (angles in degrees, time in seconds):

  # Type    Start    End  Width  t~exp~   \w     \q     \k     \f   Frames
#--------------------------------------------------------------------------
  1  \w   -119.00 -28.00   0.50    0.50    --  -47.28 -69.00   2.00  182
  2  \w    -67.00  25.00   0.50    0.50    --  -47.28  69.00 135.00  184
  3  \w    -24.00  67.00   0.50    0.50    --   47.28 -69.00   2.00  182
  4  \w     28.00 120.00   0.50    0.50    --   47.28  69.00 135.00  184
  5  \w    -89.00 -19.00   0.50    2.00    --  -91.75  69.00 135.00  140
  6  \w   -163.00 -72.00   0.50    2.00    --  -91.75 -69.00   2.00  182
  7  \w     94.00 178.00   0.50    2.00    --  113.25  69.00 135.00  168
  8  \w     42.00  93.00   0.50    2.00    --  113.25 -69.00   2.00  102
  9  \w    -14.00  28.00   0.50    0.50    --  -47.28  19.00 -60.00   84
 10  \w     34.00  93.00   0.50    0.50    --   47.28-125.00-180.00  118
 11  \w    -72.00 -19.00   0.50    2.00    --  -91.75  61.00 -30.00  106
 12  \w    100.00 178.00   0.50    2.00    --  113.25  15.00  90.00  156
 13  \w     42.00  76.00   0.50    2.00    --  113.25 -61.00 120.00   68
 14  \w     42.00  76.00   0.50    2.00    --  113.25 -61.00  30.00   68
 15  \w     44.00 111.00   0.50    2.00    --  113.25-125.00  30.00  134
 16  \w     42.00  76.00   0.50    2.00    --  113.25 -61.00 150.00   68
 17  \w     42.00  76.00   0.50    2.00    --  113.25 -61.00-180.00   68
 18  \w     44.00 111.00   0.50    2.00    --  113.25-125.00 150.00  134
 19  \w     42.00 106.00   0.50    2.00    --  113.25 -94.00-120.00  128
 20  \w     95.00 178.00   0.50    2.00    --  113.25 125.00-180.00  166
 21  \w     44.00 111.00   0.50    2.00    --  113.25-125.00-150.00  134
 22  \w    100.00 178.00   0.50    2.00    --  113.25  15.00-150.00  156
 23  \w     42.00  76.00   0.50    2.00    --  113.25 -61.00  60.00   68
 24  \w     95.00 178.00   0.50    2.00    --  113.25 125.00-150.00  166
 25  \w     42.00  76.00   0.50    2.00    --  113.25 -61.00 -90.00   68
 26  \w     42.00 106.00   0.50    2.00    --  113.25 -94.00-150.00  128
 27  \w   -119.00 -25.00   0.50    0.50    --  -47.28 -77.00 -90.00  188
 28  \w   -119.00 -32.00   0.50    0.50    --  -47.28 -57.00-180.00  174
 29  \w   -119.00 -32.00   0.50    0.50    --  -47.28 -57.00 -90.00  174
 30  \w   -120.00 -34.00   0.50    0.50    --  -47.28 -38.00  30.00  172
 31  \w   -119.00 -25.00   0.50    0.50    --  -47.28 -77.00 150.00  188
 32  \w     25.00 120.00   0.50    0.50    --   47.28  77.00   0.00  190
 33  \w   -163.00-134.00   0.50    2.00    --  -91.75 -77.00-120.00   58
 34  \w   -163.00 -69.00   0.50    2.00    --  -91.75 -77.00 120.00  188
 35  \w    100.00 178.00   0.50    2.00    --  113.25  15.00  30.00  156
 36  \w    101.00 178.00   0.50    2.00    --  113.25  45.00 -60.00  154
 37  \w    101.00 178.00   0.50    2.00    --  113.25  30.00 -90.00  154
;
_diffrn_measurement_device 'four-circle diffractometer'
_diffrn_measurement_device_type 'XtaLAB Synergy, Dualflex, HyPix'
_diffrn_measurement_method '\w scans'
_diffrn_orient_matrix_type 'CrysAlisPro convention (1999,Acta A55,543-557)'
_diffrn_orient_matrix_UB_11 -0.0643411000
_diffrn_orient_matrix_UB_12 0.0268705000
_diffrn_orient_matrix_UB_13 0.0658357000
_diffrn_orient_matrix_UB_21 -0.0630928000
_diffrn_orient_matrix_UB_22 0.0711544000
_diffrn_orient_matrix_UB_23 -0.0589597000
_diffrn_orient_matrix_UB_31 -0.1009342000
_diffrn_orient_matrix_UB_32 -0.0616200000
_diffrn_orient_matrix_UB_33 -0.0393988000
_diffrn_radiation_monochromator mirror
_diffrn_radiation_probe x-ray
_diffrn_radiation_type 'Cu K\a'
_diffrn_radiation_wavelength 1.54184
_diffrn_reflns_av_R_equivalents 0.0382
_diffrn_reflns_av_unetI/netI 0.0197
_diffrn_reflns_Laue_measured_fraction_full 1.000
_diffrn_reflns_Laue_measured_fraction_max 0.988
_diffrn_reflns_limit_h_max 14
_diffrn_reflns_limit_h_min -15
_diffrn_reflns_limit_k_max 19
_diffrn_reflns_limit_k_min -19
_diffrn_reflns_limit_l_max 21
_diffrn_reflns_limit_l_min -21
_diffrn_reflns_number 51212
_diffrn_reflns_point_group_measured_fraction_full 1.000
_diffrn_reflns_point_group_measured_fraction_max 0.988
_diffrn_reflns_theta_full 74.504
_diffrn_reflns_theta_max 80.205
_diffrn_reflns_theta_min 3.950
_diffrn_source 'micro-focus sealed X-ray tube'
_diffrn_source_type 'PhotonJet (Cu) X-ray Source'
_exptl_absorpt_coefficient_mu 6.317
_exptl_absorpt_correction_T_max 1.00000
_exptl_absorpt_correction_T_min 0.75715
_exptl_absorpt_correction_type multi-scan
_exptl_absorpt_process_details
;
CrysAlisPro 1.171.42.72a (Rigaku Oxford Diffraction, 2022)
Empirical absorption correction using spherical harmonics,
implemented in SCALE3 ABSPACK scaling algorithm.
;
_exptl_crystal_colour red
_exptl_crystal_colour_primary red
_exptl_crystal_density_diffrn 1.635
_exptl_crystal_description block
_exptl_crystal_F_000 1500
_exptl_crystal_size_max 0.179
_exptl_crystal_size_mid 0.079
_exptl_crystal_size_min 0.06
_refine_diff_density_max 0.695
_refine_diff_density_min -0.661
_refine_diff_density_rms 0.062
_refine_ls_extinction_method none
_refine_ls_goodness_of_fit_ref 1.067
_refine_ls_hydrogen_treatment constr
_refine_ls_matrix_type full
_refine_ls_number_parameters 452
_refine_ls_number_reflns 6386
_refine_ls_number_restraints 6
_refine_ls_restrained_S_all 1.067
_refine_ls_R_factor_all 0.0363
_refine_ls_R_factor_gt 0.0347
_refine_ls_shift/su_max 0.000
_refine_ls_shift/su_mean 0.000
_refine_ls_structure_factor_coef Fsqd
_refine_ls_weighting_details 'w=1/[\s^2^(Fo^2^)+(0.0510P)^2^+2.5237P] where P=(Fo^2^+2Fc^2^)/3'
_refine_ls_weighting_scheme calc
_refine_ls_wR_factor_gt 0.0939
_refine_ls_wR_factor_ref 0.0950
_reflns_Friedel_coverage 0.000
_reflns_number_gt 6088
_reflns_number_total 6386
_reflns_threshold_expression 'I > 2\s(I)'
_cod_data_source_file d5dt01284h8.cif
_cod_data_source_block brbbrb20
_cod_depositor_comments 'Adding full bibliography for 7718917--7718921.cif.'
_cod_original_cell_volume 2958.07(4)
_cod_database_code 7718919
_shelx_shelxl_version_number 2019/2
_shelx_space_group_comment
;
The symmetry employed for this shelxl refinement is uniquely defined
by the following loop, which should always be used as a source of
symmetry information in preference to the above space-group names.
They are only intended as comments.
;
_shelx_estimated_absorpt_t_max 0.703
_shelx_estimated_absorpt_t_min 0.398
_olex2_refinement_description
;
1. Fixed Uiso
 At 1.2 times of:
  All C(H) groups, All C(H,H) groups, All C(H,H,H,H) groups
2. Restrained distances
 N1-C1 \\sim N1-C1A
 with sigma of 0.02
 N1-C3 \\sim N1-C3A
 with sigma of 0.02
 C3-C4 \\sim C3A-C4
 with sigma of 0.02
 N1-C5 \\sim N1-C5A
 with sigma of 0.02
 C1-C2 \\sim C1A-C2
 with sigma of 0.02
 C5-C6 \\sim C5A-C6
 with sigma of 0.02
3. Others
 Sof(H2BC)=Sof(H2BD)=Sof(H4BC)=Sof(H4BD)=Sof(H6BC)=Sof(H6BD)=Sof(C1A)=
 Sof(H1AA)=Sof(H1AB)=Sof(C3A)=Sof(H3AA)=Sof(H3AB)=Sof(C5A)=Sof(H5AA)=Sof(H5AB)=
 1-FVAR(1)
 Sof(C1)=Sof(H1A)=Sof(H1B)=Sof(H2AA)=Sof(H2AB)=Sof(C3)=Sof(H3A)=Sof(H3B)=
 Sof(H4AA)=Sof(H4AB)=Sof(C5)=Sof(H5A)=Sof(H5B)=Sof(H6AA)=Sof(H6AB)=FVAR(1)
4.a Secondary CH2 refined with riding coordinates:
 C1(H1A,H1B), C2(H2AA,H2AB), C2(H2BC,H2BD), C3(H3A,H3B), C4(H4AA,H4AB),
 C4(H4BC,H4BD), C5(H5A,H5B), C6(H6AA,H6AB), C6(H6BC,H6BD), C28(H28A,H28B),
 C29(H29A,H29B), C30(H30A,H30B), C31(H31A,H31B), C1A(H1AA,H1AB), C3A(H3AA,H3AB),
  C5A(H5AA,H5AB)
4.b Aromatic/amide H refined with riding coordinates:
 C9(H9), C11(H11), C13(H13), C16(H16), C18(H18), C20(H20), C23(H23), C25(H25),
 C27(H27)
;
_olex2_submission_original_sample_id brbbrb20
_olex2_submission_special_instructions 'No special instructions were received'
_oxdiff_exptl_absorpt_empirical_details
;
Empirical correction (ABSPACK) includes:
- Absorption correction using spherical harmonics
- Frame scaling
;
_oxdiff_exptl_absorpt_empirical_full_max 1.262
_oxdiff_exptl_absorpt_empirical_full_min 0.802

loop_
_space_group_symop_operation_xyz
'x, y, z'
'-x+1/2, y+1/2, -z+1/2'
'-x, -y, -z'
'x-1/2, -y-1/2, z-1/2'

loop_
_atom_site_label
_atom_site_type_symbol
_atom_site_fract_x
_atom_site_fract_y
_atom_site_fract_z
_atom_site_U_iso_or_equiv
_atom_site_adp_type
_atom_site_occupancy
_atom_site_site_symmetry_order
_atom_site_calc_flag
_atom_site_refinement_flags_posn
_atom_site_refinement_flags_adp
_atom_site_refinement_flags_occupancy
_atom_site_disorder_assembly
_atom_site_disorder_group
Fe1 Fe 0.34771(2) 0.61564(2) 0.60319(2) 0.01294(8) Uani 1 1 d . . . . .
O1 O 0.03228(12) 0.59932(9) 0.42333(8) 0.0222(3) Uani 1 1 d . . . . .
N1 N 0.34545(13) 0.49142(9) 0.64745(9) 0.0163(3) Uani 1 1 d D . . . .
C1 C 0.2244(2) 0.45752(16) 0.61162(15) 0.0188(6) Uani 0.753(4) 1 d D . P A 1
H1A H 0.171245 0.478979 0.644362 0.023 Uiso 0.753(4) 1 calc R U P A 1
H1B H 0.225311 0.394673 0.614510 0.023 Uiso 0.753(4) 1 calc R U P A 1
O2 O 0.24847(14) 0.73059(9) 0.80111(9) 0.0289(3) Uani 1 1 d . . . . .
N2 N 0.21548(14) 0.57549(10) 0.51194(10) 0.0187(3) Uani 1 1 d . . . . .
C2 C 0.18113(17) 0.48625(12) 0.52068(12) 0.0211(4) Uani 1 1 d D . . . .
H2AA H 0.215019 0.449240 0.484599 0.025 Uiso 0.753(4) 1 calc R U P A 1
H2AB H 0.094579 0.481057 0.501867 0.025 Uiso 0.753(4) 1 calc R U P A 1
H2BC H 0.152181 0.460055 0.464461 0.025 Uiso 0.247(4) 1 calc R U P A 2
H2BD H 0.117136 0.484280 0.549120 0.025 Uiso 0.247(4) 1 calc R U P A 2
O3 O 0.71200(12) 0.61605(9) 0.65720(10) 0.0243(3) Uani 1 1 d . . . . .
N3 N 0.31447(14) 0.64895(10) 0.70854(9) 0.0168(3) Uani 1 1 d . . . . .
C3 C 0.3741(2) 0.50033(15) 0.74017(14) 0.0179(6) Uani 0.753(4) 1 d D . P A 1
H3A H 0.459590 0.509282 0.763033 0.021 Uiso 0.753(4) 1 calc R U P A 1
H3B H 0.352182 0.447710 0.765211 0.021 Uiso 0.753(4) 1 calc R U P A 1
O4 O 0.09305(11) 0.92370(8) 0.37816(8) 0.0202(3) Uani 1 1 d . . . . .
N4 N 0.51466(13) 0.59203(10) 0.60922(10) 0.0171(3) Uani 1 1 d . . . . .
C4 C 0.30748(17) 0.57537(12) 0.76278(12) 0.0201(4) Uani 1 1 d D . . . .
H4AA H 0.224262 0.559509 0.755459 0.024 Uiso 0.753(4) 1 calc R U P A 1
H4AB H 0.341426 0.590882 0.822404 0.024 Uiso 0.753(4) 1 calc R U P A 1
H4BC H 0.245940 0.585918 0.792283 0.024 Uiso 0.247(4) 1 calc R U P A 2
H4BD H 0.383347 0.568630 0.805696 0.024 Uiso 0.247(4) 1 calc R U P A 2
O5 O 0.11820(11) 0.93566(9) 0.52220(8) 0.0204(3) Uani 1 1 d . . . . .
C5 C 0.4349(2) 0.44697(15) 0.61595(17) 0.0210(6) Uani 0.753(4) 1 d D . P A 1
H5A H 0.403206 0.434514 0.555386 0.025 Uiso 0.753(4) 1 calc R U P A 1
H5B H 0.455094 0.392331 0.646041 0.025 Uiso 0.753(4) 1 calc R U P A 1
O6 O 0.49008(11) 0.98753(8) 0.71510(8) 0.0207(3) Uani 1 1 d . . . . .
C6 C 0.54504(17) 0.50159(12) 0.62903(13) 0.0222(4) Uani 1 1 d D . . . .
H6AA H 0.592184 0.496707 0.688129 0.027 Uiso 0.753(4) 1 calc R U P A 1
H6AB H 0.593346 0.480517 0.592532 0.027 Uiso 0.753(4) 1 calc R U P A 1
H6BC H 0.629368 0.496794 0.658794 0.027 Uiso 0.247(4) 1 calc R U P A 2
H6BD H 0.530785 0.468518 0.576266 0.027 Uiso 0.247(4) 1 calc R U P A 2
O7 O 0.67513(11) 0.94399(8) 0.70617(8) 0.0201(3) Uani 1 1 d . . . . .
C7 C 0.13406(17) 0.62193(12) 0.45543(11) 0.0177(4) Uani 1 1 d . . . . .
O8 O 0.51082(12) 0.87978(8) 0.42280(8) 0.0171(3) Uani 1 1 d . . . . .
C8 C 0.17827(16) 0.70242(12) 0.42643(11) 0.0167(3) Uani 1 1 d . . . . .
O9 O 0.42489(11) 0.75810(8) 0.34639(8) 0.0168(3) Uani 1 1 d . . . . .
C9 C 0.11052(16) 0.77651(12) 0.41363(11) 0.0185(4) Uani 1 1 d . . . . .
H9 H 0.035666 0.777916 0.424822 0.022 Uiso 1 1 calc R U . . .
C10 C 0.15580(16) 0.84779(12) 0.38417(11) 0.0178(4) Uani 1 1 d . . . . .
C11 C 0.26040(16) 0.84696(11) 0.36053(11) 0.0169(3) Uani 1 1 d . . . . .
H11 H 0.287887 0.896346 0.338583 0.020 Uiso 1 1 calc R U . . .
C12 C 0.32336(15) 0.77127(11) 0.37016(10) 0.0159(3) Uani 1 1 d . . . . .
C13 C 0.28477(16) 0.70031(12) 0.40560(11) 0.0168(3) Uani 1 1 d . . . . .
H13 H 0.331414 0.650278 0.415574 0.020 Uiso 1 1 calc R U . . .
C14 C 0.28204(16) 0.72317(12) 0.73666(11) 0.0167(3) Uani 1 1 d . . . . .
C15 C 0.29270(16) 0.80197(11) 0.68803(11) 0.0166(3) Uani 1 1 d . . . . .
C16 C 0.38990(16) 0.85330(12) 0.72226(12) 0.0187(4) Uani 1 1 d . . . . .
H16 H 0.447905 0.835880 0.771113 0.022 Uiso 1 1 calc R U . . .
C17 C 0.40047(15) 0.93007(11) 0.68384(11) 0.0167(3) Uani 1 1 d . . . . .
C18 C 0.31293(15) 0.95862(11) 0.61458(11) 0.0162(3) Uani 1 1 d . . . . .
H18 H 0.320103 1.011937 0.589385 0.019 Uiso 1 1 calc R U . . .
C19 C 0.21499(15) 0.90741(12) 0.58320(11) 0.0166(3) Uani 1 1 d . . . . .
C20 C 0.20554(16) 0.82796(12) 0.61803(11) 0.0175(3) Uani 1 1 d . . . . .
H20 H 0.140534 0.792071 0.594313 0.021 Uiso 1 1 calc R U . . .
C21 C 0.61126(16) 0.64250(11) 0.62707(11) 0.0162(3) Uani 1 1 d . . . . .
C22 C 0.59621(15) 0.73555(11) 0.60600(11) 0.0156(3) Uani 1 1 d . . . . .
C23 C 0.55327(15) 0.76029(11) 0.52225(11) 0.0157(3) Uani 1 1 d . . . . .
H23 H 0.525014 0.719031 0.479687 0.019 Uiso 1 1 calc R U . . .
C24 C 0.55238(15) 0.84644(11) 0.50184(11) 0.0150(3) Uani 1 1 d . . . . .
C25 C 0.59124(15) 0.90682(11) 0.56443(11) 0.0164(3) Uani 1 1 d . . . . .
H25 H 0.588005 0.965558 0.550698 0.020 Uiso 1 1 calc R U . . .
C26 C 0.63455(16) 0.88091(11) 0.64663(12) 0.0173(4) Uani 1 1 d . . . . .
C27 C 0.63868(15) 0.79555(12) 0.66890(11) 0.0176(3) Uani 1 1 d . . . . .
H27 H 0.669706 0.778468 0.725655 0.021 Uiso 1 1 calc R U . . .
C28 C 0.13461(16) 0.97645(12) 0.44950(12) 0.0194(4) Uani 1 1 d . . . . .
H28A H 0.091583 1.031111 0.440785 0.023 Uiso 1 1 calc R U . . .
H28B H 0.219059 0.988612 0.457263 0.023 Uiso 1 1 calc R U . . .
C29 C 0.60196(16) 0.95709(12) 0.76051(11) 0.0186(4) Uani 1 1 d . . . . .
H29A H 0.639127 0.998769 0.804436 0.022 Uiso 1 1 calc R U . . .
H29B H 0.592575 0.902944 0.788577 0.022 Uiso 1 1 calc R U . . .
C30 C 0.50295(17) 0.82849(12) 0.35129(11) 0.0192(4) Uani 1 1 d . . . . .
H30A H 0.582107 0.806842 0.352566 0.023 Uiso 1 1 calc R U . . .
H30B H 0.475529 0.863792 0.300197 0.023 Uiso 1 1 calc R U . . .
Cl2 Cl -0.14458(5) 0.77127(5) 0.51958(5) 0.04969(18) Uani 1 1 d . . . . .
Cl1 Cl 0.00912(4) 0.65120(3) 0.63190(3) 0.02815(12) Uani 1 1 d . . . . .
C31 C -0.0889(2) 0.73732(15) 0.62507(17) 0.0353(5) Uani 1 1 d . . . . .
H31A H -0.047709 0.785172 0.659466 0.042 Uiso 1 1 calc R U . . .
H31B H -0.154932 0.719914 0.647898 0.042 Uiso 1 1 calc R U . . .
C1A C 0.2870(7) 0.4374(5) 0.5719(5) 0.0240(19) Uani 0.247(4) 1 d D . P A 2
H1AA H 0.261893 0.382280 0.590372 0.029 Uiso 0.247(4) 1 calc R U P A 2
H1AB H 0.342556 0.426031 0.537522 0.029 Uiso 0.247(4) 1 calc R U P A 2
C3A C 0.2787(7) 0.4927(5) 0.7107(5) 0.0228(19) Uani 0.247(4) 1 d D . P A 2
H3AA H 0.299615 0.442713 0.748051 0.027 Uiso 0.247(4) 1 calc R U P A 2
H3AB H 0.193514 0.490177 0.682756 0.027 Uiso 0.247(4) 1 calc R U P A 2
C5A C 0.4726(6) 0.4661(5) 0.6828(5) 0.0235(19) Uani 0.247(4) 1 d D . P A 2
H5AA H 0.501805 0.488061 0.740818 0.028 Uiso 0.247(4) 1 calc R U P A 2
H5AB H 0.479372 0.403422 0.684696 0.028 Uiso 0.247(4) 1 calc R U P A 2

loop_
_atom_site_aniso_label
_atom_site_aniso_U_11
_atom_site_aniso_U_22
_atom_site_aniso_U_33
_atom_site_aniso_U_23
_atom_site_aniso_U_13
_atom_site_aniso_U_12
Fe1 0.01321(14) 0.01071(14) 0.01469(14) 0.00063(9) 0.00333(10) -0.00118(9)
O1 0.0189(6) 0.0261(7) 0.0206(7) 0.0023(5) 0.0034(5) -0.0059(5)
N1 0.0183(7) 0.0120(7) 0.0177(7) 0.0010(6) 0.0031(6) -0.0030(6)
C1 0.0196(12) 0.0159(11) 0.0190(12) 0.0017(9) 0.0018(9) -0.0077(9)
O2 0.0428(9) 0.0228(7) 0.0279(7) -0.0034(6) 0.0212(7) -0.0051(6)
N2 0.0222(8) 0.0151(7) 0.0171(7) 0.0002(6) 0.0024(6) -0.0057(6)
C2 0.0239(9) 0.0167(9) 0.0198(9) 0.0006(7) 0.0003(7) -0.0090(7)
O3 0.0164(6) 0.0204(7) 0.0350(8) 0.0079(6) 0.0049(6) 0.0038(5)
N3 0.0206(7) 0.0139(7) 0.0162(7) 0.0014(6) 0.0055(6) -0.0002(6)
C3 0.0218(13) 0.0150(11) 0.0156(11) 0.0036(8) 0.0025(9) -0.0030(9)
O4 0.0191(6) 0.0184(7) 0.0200(6) 0.0015(5) -0.0005(5) 0.0042(5)
N4 0.0164(7) 0.0122(7) 0.0234(8) 0.0021(6) 0.0067(6) 0.0026(6)
C4 0.0259(9) 0.0172(9) 0.0184(8) 0.0038(7) 0.0076(7) -0.0018(7)
O5 0.0141(6) 0.0253(7) 0.0212(6) 0.0035(5) 0.0037(5) 0.0020(5)
C5 0.0251(13) 0.0104(11) 0.0286(14) 0.0013(9) 0.0088(11) 0.0022(9)
O6 0.0193(6) 0.0134(6) 0.0250(7) 0.0000(5) -0.0019(5) -0.0039(5)
C6 0.0213(9) 0.0117(8) 0.0348(10) 0.0029(7) 0.0096(8) 0.0037(7)
O7 0.0207(6) 0.0190(6) 0.0194(6) -0.0019(5) 0.0033(5) -0.0076(5)
C7 0.0197(9) 0.0199(9) 0.0134(8) -0.0014(6) 0.0044(7) -0.0036(7)
O8 0.0222(6) 0.0131(6) 0.0153(6) 0.0010(4) 0.0036(5) -0.0009(5)
C8 0.0187(8) 0.0174(8) 0.0127(8) -0.0015(6) 0.0020(6) -0.0031(7)
O9 0.0202(6) 0.0136(6) 0.0177(6) -0.0014(5) 0.0069(5) -0.0013(5)
C9 0.0161(8) 0.0195(9) 0.0180(8) 0.0003(7) 0.0012(7) -0.0003(7)
C10 0.0173(8) 0.0174(9) 0.0157(8) 0.0000(6) -0.0013(7) 0.0024(7)
C11 0.0197(8) 0.0152(8) 0.0138(8) 0.0019(6) 0.0011(6) -0.0013(7)
C12 0.0178(8) 0.0173(8) 0.0114(7) -0.0011(6) 0.0019(6) -0.0014(7)
C13 0.0195(8) 0.0154(8) 0.0146(8) -0.0002(6) 0.0031(6) -0.0009(7)
C14 0.0170(8) 0.0163(9) 0.0171(8) -0.0016(7) 0.0054(6) -0.0036(7)
C15 0.0184(8) 0.0133(8) 0.0197(8) -0.0033(7) 0.0080(7) -0.0006(6)
C16 0.0180(8) 0.0155(9) 0.0212(9) 0.0000(7) 0.0030(7) -0.0001(7)
C17 0.0164(8) 0.0126(8) 0.0205(9) -0.0034(7) 0.0038(7) -0.0022(6)
C18 0.0174(8) 0.0135(8) 0.0183(8) -0.0011(6) 0.0058(7) 0.0009(6)
C19 0.0144(8) 0.0194(9) 0.0167(8) -0.0011(7) 0.0050(6) 0.0024(7)
C20 0.0169(8) 0.0171(8) 0.0193(8) -0.0034(7) 0.0063(7) -0.0030(7)
C21 0.0164(8) 0.0160(8) 0.0169(8) 0.0036(7) 0.0055(6) 0.0022(7)
C22 0.0124(7) 0.0148(8) 0.0203(8) 0.0024(6) 0.0055(6) 0.0007(6)
C23 0.0147(8) 0.0142(8) 0.0182(8) 0.0011(6) 0.0046(6) 0.0000(6)
C24 0.0124(8) 0.0158(8) 0.0172(8) 0.0012(6) 0.0049(6) -0.0001(6)
C25 0.0146(8) 0.0136(8) 0.0213(9) 0.0021(7) 0.0053(7) -0.0013(6)
C26 0.0142(8) 0.0167(9) 0.0206(9) -0.0017(7) 0.0036(7) -0.0032(6)
C27 0.0159(8) 0.0183(9) 0.0173(8) 0.0030(7) 0.0020(6) -0.0004(7)
C28 0.0193(8) 0.0169(9) 0.0210(9) 0.0012(7) 0.0034(7) -0.0002(7)
C29 0.0202(9) 0.0175(9) 0.0156(8) 0.0002(7) 0.0004(7) -0.0029(7)
C30 0.0259(9) 0.0154(8) 0.0190(8) -0.0008(7) 0.0106(7) -0.0048(7)
Cl2 0.0298(3) 0.0543(4) 0.0705(4) 0.0288(3) 0.0229(3) 0.0114(3)
Cl1 0.0241(2) 0.0313(3) 0.0282(2) -0.00176(19) 0.00535(18) -0.00260(19)
C31 0.0294(11) 0.0323(12) 0.0507(14) -0.0042(10) 0.0218(10) -0.0021(9)
C1A 0.029(4) 0.012(3) 0.031(4) -0.002(3) 0.008(3) -0.011(3)
C3A 0.026(4) 0.026(4) 0.017(4) 0.011(3) 0.006(3) -0.006(3)
C5A 0.022(4) 0.013(3) 0.031(5) 0.005(3) -0.003(3) 0.004(3)

loop_
_atom_type_symbol
_atom_type_description
_atom_type_scat_dispersion_real
_atom_type_scat_dispersion_imag
_atom_type_scat_source
C C 0.0181 0.0091 'International Tables Vol C Tables 4.2.6.8 and 6.1.1.4'
H H 0.0000 0.0000 'International Tables Vol C Tables 4.2.6.8 and 6.1.1.4'
Cl Cl 0.3639 0.7018 'International Tables Vol C Tables 4.2.6.8 and 6.1.1.4'
Fe Fe -1.1336 3.1974 'International Tables Vol C Tables 4.2.6.8 and 6.1.1.4'
N N 0.0311 0.0180 'International Tables Vol C Tables 4.2.6.8 and 6.1.1.4'
O O 0.0492 0.0322 'International Tables Vol C Tables 4.2.6.8 and 6.1.1.4'

loop_
_geom_angle_atom_site_label_1
_geom_angle_atom_site_label_2
_geom_angle_atom_site_label_3
_geom_angle
_geom_angle_site_symmetry_1
_geom_angle_site_symmetry_3
_geom_angle_publ_flag
N2 Fe1 N1 83.47(6) . . ?
N2 Fe1 N4 123.80(7) . . ?
N3 Fe1 N1 85.16(6) . . ?
N3 Fe1 N2 117.56(7) . . ?
N3 Fe1 N4 115.91(7) . . ?
N4 Fe1 N1 84.93(6) . . ?
C1 N1 Fe1 107.16(12) . . ?
C3 N1 Fe1 104.57(12) . . ?
C3 N1 C1 112.06(17) . . ?
C5 N1 Fe1 104.14(12) . . ?
C5 N1 C1 113.06(17) . . ?
C5 N1 C3 114.83(17) . . ?
C1A N1 Fe1 106.4(3) . . ?
C3A N1 Fe1 107.2(3) . . ?
C3A N1 C1A 112.3(4) . . ?
C3A N1 C5A 113.3(5) . . ?
C5A N1 Fe1 106.1(3) . . ?
C5A N1 C1A 111.0(5) . . ?
N1 C1 H1A 109.9 . . ?
N1 C1 H1B 109.9 . . ?
N1 C1 C2 108.75(17) . . ?
H1A C1 H1B 108.3 . . ?
C2 C1 H1A 109.9 . . ?
C2 C1 H1B 109.9 . . ?
C2 N2 Fe1 114.41(12) . . ?
C7 N2 Fe1 128.80(13) . . ?
C7 N2 C2 114.46(15) . . ?
C1 C2 H2AA 109.6 . . ?
C1 C2 H2AB 109.6 . . ?
N2 C2 C1 110.44(16) . . ?
N2 C2 H2AA 109.6 . . ?
N2 C2 H2AB 109.6 . . ?
N2 C2 H2BC 109.8 . . ?
N2 C2 H2BD 109.8 . . ?
N2 C2 C1A 109.2(3) . . ?
H2AA C2 H2AB 108.1 . . ?
H2BC C2 H2BD 108.3 . . ?
C1A C2 H2BC 109.8 . . ?
C1A C2 H2BD 109.8 . . ?
C4 N3 Fe1 112.66(11) . . ?
C14 N3 Fe1 132.91(12) . . ?
C14 N3 C4 113.77(15) . . ?
N1 C3 H3A 109.8 . . ?
N1 C3 H3B 109.8 . . ?
N1 C3 C4 109.58(17) . . ?
H3A C3 H3B 108.2 . . ?
C4 C3 H3A 109.8 . . ?
C4 C3 H3B 109.8 . . ?
C10 O4 C28 112.42(13) . . ?
C6 N4 Fe1 111.73(12) . . ?
C21 N4 Fe1 131.99(13) . . ?
C21 N4 C6 111.92(15) . . ?
N3 C4 C3 110.14(16) . . ?
N3 C4 H4AA 109.6 . . ?
N3 C4 H4AB 109.6 . . ?
N3 C4 H4BC 109.4 . . ?
N3 C4 H4BD 109.4 . . ?
N3 C4 C3A 111.2(3) . . ?
C3 C4 H4AA 109.6 . . ?
C3 C4 H4AB 109.6 . . ?
H4AA C4 H4AB 108.1 . . ?
H4BC C4 H4BD 108.0 . . ?
C3A C4 H4BC 109.4 . . ?
C3A C4 H4BD 109.4 . . ?
C19 O5 C28 119.35(14) . . ?
N1 C5 H5A 109.6 . . ?
N1 C5 H5B 109.6 . . ?
N1 C5 C6 110.31(18) . . ?
H5A C5 H5B 108.1 . . ?
C6 C5 H5A 109.6 . . ?
C6 C5 H5B 109.6 . . ?
C17 O6 C29 119.33(14) . . ?
N4 C6 C5 111.22(16) . . ?
N4 C6 H6AA 109.4 . . ?
N4 C6 H6AB 109.4 . . ?
N4 C6 H6BC 109.6 . . ?
N4 C6 H6BD 109.6 . . ?
N4 C6 C5A 110.3(3) . . ?
C5 C6 H6AA 109.4 . . ?
C5 C6 H6AB 109.4 . . ?
H6AA C6 H6AB 108.0 . . ?
H6BC C6 H6BD 108.1 . . ?
C5A C6 H6BC 109.6 . . ?
C5A C6 H6BD 109.6 . . ?
C26 O7 C29 113.45(14) . . ?
O1 C7 N2 124.90(17) . . ?
O1 C7 C8 119.38(17) . . ?
N2 C7 C8 115.50(16) . . ?
C24 O8 C30 120.29(14) . . ?
C9 C8 C7 121.34(17) . . ?
C13 C8 C7 118.32(16) . . ?
C13 C8 C9 120.13(17) . . ?
C12 O9 C30 117.76(14) . . ?
C8 C9 H9 121.0 . . ?
C10 C9 C8 118.02(17) . . ?
C10 C9 H9 121.0 . . ?
C9 C10 O4 118.11(17) . . ?
C9 C10 C11 123.04(17) . . ?
C11 C10 O4 118.86(16) . . ?
C10 C11 H11 121.2 . . ?
C10 C11 C12 117.63(17) . . ?
C12 C11 H11 121.2 . . ?
O9 C12 C11 125.29(16) . . ?
O9 C12 C13 114.01(16) . . ?
C11 C12 C13 120.69(17) . . ?
C8 C13 C12 120.22(17) . . ?
C8 C13 H13 119.9 . . ?
C12 C13 H13 119.9 . . ?
O2 C14 N3 124.27(17) . . ?
O2 C14 C15 118.30(16) . . ?
N3 C14 C15 117.37(15) . . ?
C16 C15 C14 116.00(16) . . ?
C20 C15 C14 122.63(16) . . ?
C20 C15 C16 121.03(17) . . ?
C15 C16 H16 120.5 . . ?
C17 C16 C15 118.92(17) . . ?
C17 C16 H16 120.5 . . ?
O6 C17 C16 123.49(16) . . ?
O6 C17 C18 114.98(16) . . ?
C16 C17 C18 121.21(16) . . ?
C17 C18 H18 120.6 . . ?
C19 C18 C17 118.70(17) . . ?
C19 C18 H18 120.6 . . ?
O5 C19 C18 122.04(17) . . ?
O5 C19 C20 116.64(16) . . ?
C18 C19 C20 121.02(17) . . ?
C15 C20 C19 118.98(16) . . ?
C15 C20 H20 120.5 . . ?
C19 C20 H20 120.5 . . ?
O3 C21 N4 123.76(17) . . ?
O3 C21 C22 117.62(16) . . ?
N4 C21 C22 118.57(15) . . ?
C23 C22 C21 119.35(16) . . ?
C27 C22 C21 119.30(16) . . ?
C27 C22 C23 120.88(16) . . ?
C22 C23 H23 120.4 . . ?
C22 C23 C24 119.16(17) . . ?
C24 C23 H23 120.4 . . ?
O8 C24 C23 125.39(16) . . ?
O8 C24 C25 114.24(15) . . ?
C25 C24 C23 120.31(16) . . ?
C24 C25 H25 120.2 . . ?
C26 C25 C24 119.54(17) . . ?
C26 C25 H25 120.2 . . ?
O7 C26 C27 121.45(16) . . ?
C25 C26 O7 116.96(16) . . ?
C25 C26 C27 121.59(17) . . ?
C22 C27 H27 120.8 . . ?
C26 C27 C22 118.47(16) . . ?
C26 C27 H27 120.8 . . ?
O4 C28 O5 110.05(15) . . ?
O4 C28 H28A 109.7 . . ?
O4 C28 H28B 109.7 . . ?
O5 C28 H28A 109.7 . . ?
O5 C28 H28B 109.7 . . ?
H28A C28 H28B 108.2 . . ?
O6 C29 H29A 109.5 . . ?
O6 C29 H29B 109.5 . . ?
O7 C29 O6 110.72(14) . . ?
O7 C29 H29A 109.5 . . ?
O7 C29 H29B 109.5 . . ?
H29A C29 H29B 108.1 . . ?
O8 C30 O9 112.89(14) . . ?
O8 C30 H30A 109.0 . . ?
O8 C30 H30B 109.0 . . ?
O9 C30 H30A 109.0 . . ?
O9 C30 H30B 109.0 . . ?
H30A C30 H30B 107.8 . . ?
Cl2 C31 H31A 109.4 . . ?
Cl2 C31 H31B 109.4 . . ?
Cl1 C31 Cl2 111.13(13) . . ?
Cl1 C31 H31A 109.4 . . ?
Cl1 C31 H31B 109.4 . . ?
H31A C31 H31B 108.0 . . ?
N1 C1A C2 107.6(5) . . ?
N1 C1A H1AA 110.2 . . ?
N1 C1A H1AB 110.2 . . ?
C2 C1A H1AA 110.2 . . ?
C2 C1A H1AB 110.2 . . ?
H1AA C1A H1AB 108.5 . . ?
N1 C3A C4 109.1(5) . . ?
N1 C3A H3AA 109.9 . . ?
N1 C3A H3AB 109.9 . . ?
C4 C3A H3AA 109.9 . . ?
C4 C3A H3AB 109.9 . . ?
H3AA C3A H3AB 108.3 . . ?
N1 C5A H5AA 109.7 . . ?
N1 C5A H5AB 109.7 . . ?
C6 C5A N1 109.8(5) . . ?
C6 C5A H5AA 109.7 . . ?
C6 C5A H5AB 109.7 . . ?
H5AA C5A H5AB 108.2 . . ?

loop_
_geom_bond_atom_site_label_1
_geom_bond_atom_site_label_2
_geom_bond_distance
_geom_bond_site_symmetry_2
_geom_bond_publ_flag
Fe1 N1 2.0894(15) . ?
Fe1 N2 1.9653(16) . ?
Fe1 N3 1.9528(16) . ?
Fe1 N4 1.9829(15) . ?
O1 C7 1.231(2) . ?
N1 C1 1.493(3) . ?
N1 C3 1.484(3) . ?
N1 C5 1.472(3) . ?
N1 C1A 1.517(7) . ?
N1 C3A 1.465(7) . ?
N1 C5A 1.514(7) . ?
C1 H1A 0.9900 . ?
C1 H1B 0.9900 . ?
C1 C2 1.521(3) . ?
O2 C14 1.235(2) . ?
N2 C2 1.479(2) . ?
N2 C7 1.362(2) . ?
C2 H2AA 0.9900 . ?
C2 H2AB 0.9900 . ?
C2 H2BC 0.9900 . ?
C2 H2BD 0.9900 . ?
C2 C1A 1.520(8) . ?
O3 C21 1.234(2) . ?
N3 C4 1.479(2) . ?
N3 C14 1.349(2) . ?
C3 H3A 0.9900 . ?
C3 H3B 0.9900 . ?
C3 C4 1.519(3) . ?
O4 C10 1.395(2) . ?
O4 C28 1.418(2) . ?
N4 C6 1.483(2) . ?
N4 C21 1.357(2) . ?
C4 H4AA 0.9900 . ?
C4 H4AB 0.9900 . ?
C4 H4BC 0.9900 . ?
C4 H4BD 0.9900 . ?
C4 C3A 1.547(8) . ?
O5 C19 1.382(2) . ?
O5 C28 1.419(2) . ?
C5 H5A 0.9900 . ?
C5 H5B 0.9900 . ?
C5 C6 1.526(3) . ?
O6 C17 1.384(2) . ?
O6 C29 1.419(2) . ?
C6 H6AA 0.9900 . ?
C6 H6AB 0.9900 . ?
C6 H6BC 0.9900 . ?
C6 H6BD 0.9900 . ?
C6 C5A 1.494(8) . ?
O7 C26 1.390(2) . ?
O7 C29 1.415(2) . ?
C7 C8 1.496(2) . ?
O8 C24 1.371(2) . ?
O8 C30 1.412(2) . ?
C8 C9 1.398(3) . ?
C8 C13 1.389(3) . ?
O9 C12 1.372(2) . ?
O9 C30 1.430(2) . ?
C9 H9 0.9500 . ?
C9 C10 1.385(3) . ?
C10 C11 1.390(3) . ?
C11 H11 0.9500 . ?
C11 C12 1.391(3) . ?
C12 C13 1.392(2) . ?
C13 H13 0.9500 . ?
C14 C15 1.500(2) . ?
C15 C16 1.395(2) . ?
C15 C20 1.390(3) . ?
C16 H16 0.9500 . ?
C16 C17 1.385(3) . ?
C17 C18 1.397(2) . ?
C18 H18 0.9500 . ?
C18 C19 1.392(3) . ?
C19 C20 1.393(3) . ?
C20 H20 0.9500 . ?
C21 C22 1.505(2) . ?
C22 C23 1.396(2) . ?
C22 C27 1.395(3) . ?
C23 H23 0.9500 . ?
C23 C24 1.396(2) . ?
C24 C25 1.389(2) . ?
C25 H25 0.9500 . ?
C25 C26 1.379(3) . ?
C26 C27 1.390(3) . ?
C27 H27 0.9500 . ?
C28 H28A 0.9900 . ?
C28 H28B 0.9900 . ?
C29 H29A 0.9900 . ?
C29 H29B 0.9900 . ?
C30 H30A 0.9900 . ?
C30 H30B 0.9900 . ?
Cl2 C31 1.773(3) . ?
Cl1 C31 1.766(2) . ?
C31 H31A 0.9900 . ?
C31 H31B 0.9900 . ?
C1A H1AA 0.9900 . ?
C1A H1AB 0.9900 . ?
C3A H3AA 0.9900 . ?
C3A H3AB 0.9900 . ?
C5A H5AA 0.9900 . ?
C5A H5AB 0.9900 . ?

loop_
_geom_torsion_atom_site_label_1
_geom_torsion_atom_site_label_2
_geom_torsion_atom_site_label_3
_geom_torsion_atom_site_label_4
_geom_torsion
_geom_torsion_site_symmetry_1
_geom_torsion_site_symmetry_2
_geom_torsion_site_symmetry_3
_geom_torsion_site_symmetry_4
_geom_torsion_publ_flag
Fe1 N1 C1 C2 40.7(2) . . . . ?
Fe1 N1 C3 C4 42.68(18) . . . . ?
Fe1 N1 C5 C6 44.2(2) . . . . ?
Fe1 N1 C1A C2 -43.0(5) . . . . ?
Fe1 N1 C3A C4 -38.2(5) . . . . ?
Fe1 N1 C5A C6 -37.9(5) . . . . ?
Fe1 N2 C2 C1 21.0(2) . . . . ?
Fe1 N2 C2 C1A -26.6(4) . . . . ?
Fe1 N2 C7 O1 -149.70(16) . . . . ?
Fe1 N2 C7 C8 35.8(2) . . . . ?
Fe1 N3 C4 C3 22.71(19) . . . . ?
Fe1 N3 C4 C3A -22.8(4) . . . . ?
Fe1 N3 C14 O2 169.33(15) . . . . ?
Fe1 N3 C14 C15 -13.4(3) . . . . ?
Fe1 N4 C6 C5 15.5(2) . . . . ?
Fe1 N4 C6 C5A -31.1(4) . . . . ?
Fe1 N4 C21 O3 153.19(15) . . . . ?
Fe1 N4 C21 C22 -29.3(2) . . . . ?
O1 C7 C8 C9 44.2(3) . . . . ?
O1 C7 C8 C13 -130.55(19) . . . . ?
N1 C1 C2 N2 -40.9(2) . . . . ?
N1 C3 C4 N3 -44.4(2) . . . . ?
N1 C5 C6 N4 -41.2(2) . . . . ?
C1 N1 C3 C4 -73.1(2) . . . . ?
C1 N1 C5 C6 160.22(18) . . . . ?
O2 C14 C15 C16 75.8(2) . . . . ?
O2 C14 C15 C20 -97.5(2) . . . . ?
N2 C2 C1A N1 45.8(5) . . . . ?
N2 C7 C8 C9 -141.03(18) . . . . ?
N2 C7 C8 C13 44.2(2) . . . . ?
C2 N2 C7 O1 11.7(3) . . . . ?
C2 N2 C7 C8 -162.73(16) . . . . ?
O3 C21 C22 C23 114.9(2) . . . . ?
O3 C21 C22 C27 -57.3(2) . . . . ?
N3 C4 C3A N1 41.0(6) . . . . ?
N3 C14 C15 C16 -101.6(2) . . . . ?
N3 C14 C15 C20 85.1(2) . . . . ?
C3 N1 C1 C2 154.85(18) . . . . ?
C3 N1 C5 C6 -69.5(2) . . . . ?
O4 C10 C11 C12 177.61(15) . . . . ?
N4 C6 C5A N1 46.1(6) . . . . ?
N4 C21 C22 C23 -62.7(2) . . . . ?
N4 C21 C22 C27 125.06(18) . . . . ?
C4 N3 C14 O2 -0.5(3) . . . . ?
C4 N3 C14 C15 176.73(15) . . . . ?
O5 C19 C20 C15 -170.42(16) . . . . ?
C5 N1 C1 C2 -73.5(2) . . . . ?
C5 N1 C3 C4 156.16(17) . . . . ?
O6 C17 C18 C19 -175.13(15) . . . . ?
C6 N4 C21 O3 -0.9(3) . . . . ?
C6 N4 C21 C22 176.60(16) . . . . ?
O7 C26 C27 C22 179.85(16) . . . . ?
C7 N2 C2 C1 -143.22(18) . . . . ?
C7 N2 C2 C1A 169.2(4) . . . . ?
C7 C8 C9 C10 -177.97(16) . . . . ?
C7 C8 C13 C12 173.35(16) . . . . ?
O8 C24 C25 C26 179.71(16) . . . . ?
C8 C9 C10 O4 -174.63(15) . . . . ?
C8 C9 C10 C11 5.3(3) . . . . ?
O9 C12 C13 C8 -174.89(15) . . . . ?
C9 C8 C13 C12 -1.4(3) . . . . ?
C9 C10 C11 C12 -2.3(3) . . . . ?
C10 O4 C28 O5 -63.36(19) . . . . ?
C10 C11 C12 O9 176.69(16) . . . . ?
C10 C11 C12 C13 -2.7(3) . . . . ?
C11 C12 C13 C8 4.5(3) . . . . ?
C12 O9 C30 O8 38.6(2) . . . . ?
C13 C8 C9 C10 -3.3(3) . . . . ?
C14 N3 C4 C3 -165.33(16) . . . . ?
C14 N3 C4 C3A 149.2(4) . . . . ?
C14 C15 C16 C17 -175.33(16) . . . . ?
C14 C15 C20 C19 171.49(16) . . . . ?
C15 C16 C17 O6 176.57(17) . . . . ?
C15 C16 C17 C18 3.4(3) . . . . ?
C16 C15 C20 C19 -1.5(3) . . . . ?
C16 C17 C18 C19 -1.4(3) . . . . ?
C17 O6 C29 O7 92.12(18) . . . . ?
C17 C18 C19 O5 171.48(16) . . . . ?
C17 C18 C19 C20 -2.1(3) . . . . ?
C18 C19 C20 C15 3.5(3) . . . . ?
C19 O5 C28 O4 110.49(17) . . . . ?
C20 C15 C16 C17 -1.9(3) . . . . ?
C21 N4 C6 C5 174.97(17) . . . . ?
C21 N4 C6 C5A 128.4(4) . . . . ?
C21 C22 C23 C24 -172.53(16) . . . . ?
C21 C22 C27 C26 173.68(16) . . . . ?
C22 C23 C24 O8 -178.67(16) . . . . ?
C22 C23 C24 C25 -1.5(3) . . . . ?
C23 C22 C27 C26 1.6(3) . . . . ?
C23 C24 C25 C26 2.2(3) . . . . ?
C24 O8 C30 O9 61.8(2) . . . . ?
C24 C25 C26 O7 178.27(16) . . . . ?
C24 C25 C26 C27 -1.0(3) . . . . ?
C25 C26 C27 C22 -0.9(3) . . . . ?
C26 O7 C29 O6 -64.31(19) . . . . ?
C27 C22 C23 C24 -0.5(3) . . . . ?
C28 O4 C10 C9 95.90(19) . . . . ?
C28 O4 C10 C11 -84.1(2) . . . . ?
C28 O5 C19 C18 48.1(2) . . . . ?
C28 O5 C19 C20 -138.02(17) . . . . ?
C29 O6 C17 C16 31.1(3) . . . . ?
C29 O6 C17 C18 -155.30(16) . . . . ?
C29 O7 C26 C25 109.30(18) . . . . ?
C29 O7 C26 C27 -71.4(2) . . . . ?
C30 O8 C24 C23 -22.4(3) . . . . ?
C30 O8 C24 C25 160.23(16) . . . . ?
C30 O9 C12 C11 32.5(2) . . . . ?
C30 O9 C12 C13 -148.08(15) . . . . ?
C1A N1 C3A C4 -154.6(5) . . . . ?
C1A N1 C5A C6 77.3(6) . . . . ?
C3A N1 C1A C2 73.9(6) . . . . ?
C3A N1 C5A C6 -155.2(5) . . . . ?
C5A N1 C1A C2 -158.1(5) . . . . ?
C5A N1 C3A C4 78.5(6) . . . . ?
